data_7204790
loop_
_publ_author_name
'Charmant, Jonathan P. H.'
'Jahan, A. H. M. Monowar'
'Norman, Nicholas C.'
'Orpen, A. Guy'
'Podesta, Thomas J.'

_publ_section_title
;
 Coordination polymers formed by Bi(SC6F5)3 with multidentate
 polypyridyl ligands
;
_journal_issue 7
_journal_name_full CrystEngComm
_journal_page_first 29
_journal_paper_doi 10.1039/b315176j
_journal_volume 6
_journal_year 2004
_chemical_formula_sum 'C32 H16 Bi F15 N2 O S3'
_chemical_formula_weight 1034.63
_chemical_name_systematic
;
?
;
_space_group_IT_number 14
_symmetry_cell_setting monoclinic
_symmetry_space_group_name_Hall '-P 2yn'
_symmetry_space_group_name_H-M 'P 1 21/n 1'
_atom_sites_solution_hydrogens geom
_atom_sites_solution_primary direct
_atom_sites_solution_secondary difmap
_audit_creation_method SHELXL-97
_cell_angle_alpha 90.00
_cell_angle_beta 94.385(2)
_cell_angle_gamma 90.00
_cell_formula_units_Z 4
_cell_length_a 9.4389(11)
_cell_length_b 18.206(2)
_cell_length_c 19.514(2)
_cell_measurement_reflns_used 1012
_cell_measurement_temperature 173(2)
_cell_measurement_theta_max 26.8
_cell_measurement_theta_min 3.1
_cell_volume 3343.6(6)
_computing_cell_refinement 'Bruker SMART'
_computing_data_collection 'Bruker SMART'
_computing_data_reduction 'Bruker SAINT'
_computing_molecular_graphics 'Bruker SHELXTL'
_computing_publication_material 'Bruker SHELXTL'
_computing_structure_refinement 'SHELXL-97 (Sheldrick, 1997)'
_computing_structure_solution 'SHELXS-97 (Sheldrick, 1990)'
_diffrn_ambient_temperature 173(2)
_diffrn_measured_fraction_theta_full 0.998
_diffrn_measured_fraction_theta_max 0.998
_diffrn_measurement_device_type 'CCD area detector'
_diffrn_measurement_method '\w scans'
_diffrn_radiation_monochromator graphite
_diffrn_radiation_source 'fine-focus sealed tube'
_diffrn_radiation_type MoK\a
_diffrn_radiation_wavelength 0.71073
_diffrn_reflns_av_R_equivalents 0.0414
_diffrn_reflns_av_sigmaI/netI 0.0534
_diffrn_reflns_limit_h_max 7
_diffrn_reflns_limit_h_min -12
_diffrn_reflns_limit_k_max 23
_diffrn_reflns_limit_k_min -20
_diffrn_reflns_limit_l_max 25
_diffrn_reflns_limit_l_min -25
_diffrn_reflns_number 21465
_diffrn_reflns_theta_full 27.50
_diffrn_reflns_theta_max 27.50
_diffrn_reflns_theta_min 1.53
_diffrn_standards_decay_% 0
_exptl_absorpt_coefficient_mu 5.577
_exptl_absorpt_correction_T_max 0.328
_exptl_absorpt_correction_T_min 0.271
_exptl_absorpt_correction_type multi-scan
_exptl_absorpt_process_details 'SADABS (Sheldrick, 1998)'
_exptl_crystal_colour yellow
_exptl_crystal_density_diffrn 2.055
_exptl_crystal_density_method 'not measured'
_exptl_crystal_description block
_exptl_crystal_F_000 1984
_exptl_crystal_size_max 0.30
_exptl_crystal_size_mid 0.20
_exptl_crystal_size_min 0.20
_refine_diff_density_max 0.865
_refine_diff_density_min -0.824
_refine_diff_density_rms 0.101
_refine_ls_extinction_method none
_refine_ls_goodness_of_fit_ref 0.945
_refine_ls_hydrogen_treatment constr
_refine_ls_matrix_type full
_refine_ls_number_parameters 487
_refine_ls_number_reflns 7671
_refine_ls_number_restraints 0
_refine_ls_restrained_S_all 0.945
_refine_ls_R_factor_all 0.0536
_refine_ls_R_factor_gt 0.0293
_refine_ls_shift/su_max 0.003
_refine_ls_shift/su_mean 0.000
_refine_ls_structure_factor_coef Fsqd
_refine_ls_weighting_details 'calc w=1/[\s^2^(Fo^2^)+(0.0230P)^2^+0.0000P] where P=(Fo^2^+2Fc^2^)/3'
_refine_ls_weighting_scheme calc
_refine_ls_wR_factor_gt 0.0533
_refine_ls_wR_factor_ref 0.0584
_reflns_number_gt 5545
_reflns_number_total 7671
_reflns_threshold_expression >2\s(I)
_cod_data_source_file b315176j.txt
_cod_data_source_block 3
_cod_depositor_comments
;
The following automatic conversions were performed:
'_symmetry_cell_setting' value 'Monoclinic' changed to 'monoclinic'
according to '/home/saulius/struct/CIF-dictionaries/cif_core.dic'
dictionary named 'cif_core.dic' version 2.4.1 from 2010-06-29.

Automatic conversion script
Id: cif_fix_enum 1527 2010-12-29 10:47:43Z saulius 
;
_cod_original_cell_volume 3343.7(7)
_cod_original_sg_symbol_H-M P2(1)/n
_cod_database_code 7204790

loop_
_symmetry_equiv_pos_as_xyz
'x, y, z'
'-x+1/2, y+1/2, -z+1/2'
'-x, -y, -z'
'x-1/2, -y-1/2, z-1/2'

loop_
_atom_site_label
_atom_site_type_symbol
_atom_site_fract_x
_atom_site_fract_y
_atom_site_fract_z
_atom_site_U_iso_or_equiv
_atom_site_adp_type
_atom_site_occupancy
_atom_site_symmetry_multiplicity
_atom_site_calc_flag
_atom_site_refinement_flags
_atom_site_disorder_assembly
_atom_site_disorder_group
Bi1 Bi 0.582209(18) 0.793687(8) 0.450230(8) 0.02879(5) Uani 1 1 d . . .
S1 S 0.53397(12) 0.67594(5) 0.52373(5) 0.0341(3) Uani 1 1 d . . .
S2 S 0.47020(13) 0.88305(6) 0.53374(5) 0.0345(3) Uani 1 1 d . . .
S3 S 0.83890(14) 0.80762(7) 0.50653(11) 0.0806(6) Uani 1 1 d . . .
C1 C 0.8923(5) 0.7213(2) 0.5385(3) 0.0437(12) Uani 1 1 d . . .
C2 C 0.9728(5) 0.6742(2) 0.5020(2) 0.0417(11) Uani 1 1 d . . .
C3 C 1.0237(5) 0.6081(2) 0.5273(2) 0.0408(11) Uani 1 1 d . . .
C4 C 0.9932(5) 0.5871(2) 0.5918(2) 0.0408(11) Uani 1 1 d . . .
C5 C 0.9143(5) 0.6315(3) 0.6304(2) 0.0475(12) Uani 1 1 d . . .
C6 C 0.8645(5) 0.6974(3) 0.6037(3) 0.0501(13) Uani 1 1 d . . .
C7 C 0.4530(4) 0.8291(2) 0.60771(19) 0.0272(9) Uani 1 1 d . . .
C8 C 0.5498(4) 0.8335(2) 0.6647(2) 0.0307(9) Uani 1 1 d . . .
C9 C 0.5367(5) 0.7917(2) 0.7220(2) 0.0343(9) Uani 1 1 d . . .
C10 C 0.4259(5) 0.7429(2) 0.7246(2) 0.0370(10) Uani 1 1 d . . .
C11 C 0.3259(5) 0.7387(2) 0.6699(2) 0.0348(10) Uani 1 1 d . . .
C12 C 0.3396(4) 0.7809(2) 0.6129(2) 0.0327(10) Uani 1 1 d . . .
C13 C 0.5005(4) 0.6103(2) 0.4580(2) 0.0296(9) Uani 1 1 d . . .
C14 C 0.5955(5) 0.5532(2) 0.4498(2) 0.0318(9) Uani 1 1 d . . .
C15 C 0.5688(5) 0.4993(2) 0.4011(2) 0.0401(11) Uani 1 1 d . . .
C16 C 0.4486(6) 0.5005(2) 0.3589(2) 0.0464(13) Uani 1 1 d . . .
C17 C 0.3520(6) 0.5565(3) 0.3645(3) 0.0548(14) Uani 1 1 d . . .
C18 C 0.3813(5) 0.6099(2) 0.4137(2) 0.0422(11) Uani 1 1 d . . .
C19 C 0.7567(5) 0.9735(2) 0.4236(2) 0.0340(10) Uani 1 1 d . . .
H19A H 0.7688 0.9764 0.4712 0.041 Uiso 1 1 calc R . .
C20 C 0.8056(5) 1.0311(2) 0.3855(2) 0.0317(10) Uani 1 1 d . . .
H20A H 0.8498 1.0714 0.4072 0.038 Uiso 1 1 calc R . .
C21 C 0.7874(4) 1.0275(2) 0.3141(2) 0.0301(9) Uani 1 1 d . . .
C22 C 0.7250(5) 0.9648(2) 0.2850(2) 0.0362(10) Uani 1 1 d . . .
H22A H 0.7134 0.9597 0.2374 0.043 Uiso 1 1 calc R . .
C23 C 0.6808(5) 0.9104(2) 0.3267(2) 0.0374(11) Uani 1 1 d . . .
H23A H 0.6399 0.8685 0.3063 0.045 Uiso 1 1 calc R . .
C24 C 0.7771(5) 1.1649(2) 0.1714(2) 0.0409(11) Uani 1 1 d . . .
H24A H 0.7175 1.1761 0.1327 0.049 Uiso 1 1 calc R . .
C25 C 0.7383(5) 1.1072(2) 0.2114(2) 0.0343(10) Uani 1 1 d . . .
H25 H 0.6561 1.0804 0.1998 0.041 Uiso 1 1 calc R . .
C26 C 0.8261(4) 1.0901(2) 0.26998(19) 0.0288(9) Uani 1 1 d . . .
C27 C 0.9465(5) 1.1327(2) 0.2842(2) 0.0369(10) Uani 1 1 d . . .
H27A H 1.0067 1.1236 0.3233 0.044 Uiso 1 1 calc R . .
C28 C 0.9761(5) 1.1888(2) 0.2400(2) 0.0442(12) Uani 1 1 d . . .
H28A H 1.0583 1.2162 0.2498 0.053 Uiso 1 1 calc R . .
C29 C 0.2260(6) 0.8439(3) 0.3699(4) 0.079(2) Uani 1 1 d . . .
H29A H 0.2295 0.8011 0.3996 0.095 Uiso 1 1 calc R . .
H29B H 0.1900 0.8289 0.3241 0.095 Uiso 1 1 calc R . .
C30 C 0.1325(6) 0.9014(3) 0.3968(3) 0.0652(16) Uani 1 1 d . . .
H30A H 0.0338 0.8938 0.3808 0.078 Uiso 1 1 calc R . .
H30B H 0.1410 0.9027 0.4467 0.078 Uiso 1 1 calc R . .
C31 C 0.1904(5) 0.9693(3) 0.3672(2) 0.0477(12) Uani 1 1 d . . .
H31A H 0.1790 1.0110 0.3971 0.057 Uiso 1 1 calc R . .
H31B H 0.1429 0.9797 0.3224 0.057 Uiso 1 1 calc R . .
C32 C 0.3447(5) 0.9528(2) 0.3613(2) 0.0490(13) Uani 1 1 d . . .
H32A H 0.3735 0.9691 0.3172 0.059 Uiso 1 1 calc R . .
H32B H 0.4024 0.9780 0.3973 0.059 Uiso 1 1 calc R . .
N1 N 0.6936(4) 0.91438(17) 0.39565(17) 0.0336(8) Uani 1 1 d . . .
N2 N 0.8925(4) 1.20601(19) 0.18350(18) 0.0423(9) Uani 1 1 d . . .
F2 F 1.0045(3) 0.69385(16) 0.43844(15) 0.0694(9) Uani 1 1 d . . .
F3 F 1.1007(3) 0.56531(14) 0.48930(14) 0.0609(8) Uani 1 1 d . . .
F4 F 1.0423(3) 0.52281(14) 0.61752(14) 0.0618(8) Uani 1 1 d . . .
F5 F 0.8889(4) 0.6112(2) 0.69432(15) 0.0802(10) Uani 1 1 d . . .
F6 F 0.7882(3) 0.73981(17) 0.64338(17) 0.0793(10) Uani 1 1 d . . .
F8 F 0.6601(3) 0.87970(12) 0.66492(12) 0.0419(6) Uani 1 1 d . . .
F9 F 0.6327(3) 0.79727(14) 0.77632(12) 0.0548(7) Uani 1 1 d . . .
F10 F 0.4135(3) 0.70134(14) 0.77998(13) 0.0533(7) Uani 1 1 d . . .
F11 F 0.2163(3) 0.69171(13) 0.67248(14) 0.0506(7) Uani 1 1 d . . .
F12 F 0.2386(3) 0.77588(13) 0.56069(12) 0.0459(6) Uani 1 1 d . . .
F14 F 0.7156(3) 0.54951(13) 0.49061(15) 0.0554(7) Uani 1 1 d . . .
F15 F 0.6643(3) 0.44511(13) 0.39432(15) 0.0616(8) Uani 1 1 d . . .
F16 F 0.4238(4) 0.44811(15) 0.31110(14) 0.0796(11) Uani 1 1 d . . .
F17 F 0.2343(4) 0.55862(16) 0.32231(19) 0.1031(14) Uani 1 1 d . . .
F18 F 0.2866(3) 0.66531(14) 0.41645(17) 0.0724(10) Uani 1 1 d . . .
O1 O 0.3627(3) 0.87496(16) 0.36812(14) 0.0442(8) Uani 1 1 d . . .

loop_
_atom_site_aniso_label
_atom_site_aniso_U_11
_atom_site_aniso_U_22
_atom_site_aniso_U_33
_atom_site_aniso_U_23
_atom_site_aniso_U_13
_atom_site_aniso_U_12
Bi1 0.03654(9) 0.02015(7) 0.03101(8) 0.00005(7) 0.01122(6) 0.00313(8)
S1 0.0466(7) 0.0235(5) 0.0331(6) 0.0018(4) 0.0086(5) -0.0017(5)
S2 0.0483(7) 0.0285(5) 0.0276(5) 0.0005(4) 0.0075(5) 0.0126(5)
S3 0.0300(7) 0.0311(7) 0.1779(18) 0.0283(8) -0.0107(9) 0.0012(5)
C1 0.024(3) 0.028(2) 0.077(4) 0.008(2) -0.011(2) 0.0028(17)
C2 0.030(3) 0.040(3) 0.054(3) 0.013(2) -0.001(2) 0.001(2)
C3 0.040(3) 0.035(2) 0.047(3) -0.002(2) -0.005(2) 0.009(2)
C4 0.033(3) 0.034(2) 0.054(3) 0.010(2) -0.011(2) 0.005(2)
C5 0.034(3) 0.063(3) 0.044(3) 0.000(2) -0.005(2) 0.001(2)
C6 0.030(3) 0.041(3) 0.079(4) -0.018(3) 0.000(3) 0.003(2)
C7 0.031(2) 0.026(2) 0.025(2) -0.0027(16) 0.0049(18) 0.0050(17)
C8 0.032(3) 0.022(2) 0.038(2) -0.0024(17) 0.002(2) -0.0013(18)
C9 0.040(3) 0.034(2) 0.028(2) 0.001(2) -0.0029(19) -0.001(2)
C10 0.044(3) 0.034(2) 0.033(2) 0.0042(19) 0.007(2) 0.000(2)
C11 0.028(2) 0.032(2) 0.045(3) -0.0037(19) 0.007(2) -0.0036(19)
C12 0.027(2) 0.040(3) 0.030(2) -0.0089(18) 0.0001(18) 0.0034(18)
C13 0.024(2) 0.029(2) 0.037(2) 0.0055(17) 0.0102(19) -0.0053(17)
C14 0.027(2) 0.031(2) 0.038(2) 0.0002(19) 0.0086(19) -0.0016(19)
C15 0.047(3) 0.028(2) 0.048(3) -0.003(2) 0.023(2) -0.004(2)
C16 0.080(4) 0.027(2) 0.032(3) -0.0052(19) 0.003(3) -0.014(2)
C17 0.064(4) 0.043(3) 0.053(3) 0.011(2) -0.021(3) -0.015(3)
C18 0.041(3) 0.028(2) 0.057(3) 0.009(2) -0.004(2) 0.005(2)
C19 0.043(3) 0.031(2) 0.029(2) 0.0014(18) 0.008(2) 0.011(2)
C20 0.038(3) 0.026(2) 0.031(2) -0.0001(17) 0.0065(19) 0.0037(18)
C21 0.035(3) 0.028(2) 0.029(2) 0.0017(17) 0.0099(19) 0.0070(18)
C22 0.051(3) 0.032(2) 0.027(2) -0.0002(18) 0.014(2) 0.000(2)
C23 0.053(3) 0.027(2) 0.034(2) -0.0031(18) 0.012(2) -0.003(2)
C24 0.052(3) 0.040(3) 0.030(2) 0.003(2) 0.004(2) 0.003(2)
C25 0.041(3) 0.031(2) 0.032(2) -0.0021(18) 0.011(2) -0.0027(19)
C26 0.037(3) 0.027(2) 0.023(2) -0.0009(16) 0.0087(19) 0.0040(18)
C27 0.041(3) 0.035(2) 0.034(2) 0.0001(19) 0.004(2) 0.001(2)
C28 0.051(3) 0.034(3) 0.048(3) 0.006(2) 0.013(2) -0.006(2)
C29 0.054(4) 0.037(3) 0.141(6) -0.004(3) -0.025(4) -0.004(3)
C30 0.049(4) 0.053(3) 0.093(4) 0.010(3) 0.001(3) 0.001(3)
C31 0.045(3) 0.048(3) 0.048(3) 0.000(2) -0.004(2) 0.010(2)
C32 0.056(4) 0.039(3) 0.052(3) 0.007(2) 0.002(3) 0.005(2)
N1 0.039(2) 0.0270(18) 0.036(2) 0.0013(15) 0.0097(17) 0.0050(16)
N2 0.050(2) 0.0348(19) 0.044(2) 0.0067(18) 0.0148(19) -0.002(2)
F2 0.056(2) 0.081(2) 0.072(2) 0.0401(17) 0.0069(16) 0.0163(16)
F3 0.067(2) 0.0516(17) 0.0642(19) -0.0045(14) 0.0093(16) 0.0240(15)
F4 0.058(2) 0.0489(17) 0.077(2) 0.0263(15) -0.0064(16) 0.0138(14)
F5 0.075(2) 0.118(3) 0.0486(18) 0.0146(18) 0.0097(17) 0.006(2)
F6 0.055(2) 0.082(2) 0.101(3) -0.0399(19) 0.0072(19) 0.0197(17)
F8 0.0448(16) 0.0370(13) 0.0428(14) 0.0031(11) -0.0039(12) -0.0120(12)
F9 0.0641(19) 0.0543(16) 0.0422(15) 0.0099(13) -0.0211(14) -0.0137(14)
F10 0.0612(19) 0.0499(15) 0.0492(16) 0.0172(13) 0.0067(14) -0.0056(14)
F11 0.0399(16) 0.0481(16) 0.0649(18) -0.0025(13) 0.0114(14) -0.0115(12)
F12 0.0329(15) 0.0610(17) 0.0423(15) -0.0067(12) -0.0081(12) 0.0002(12)
F14 0.0369(17) 0.0387(15) 0.088(2) -0.0107(14) -0.0110(15) 0.0099(12)
F15 0.057(2) 0.0388(15) 0.093(2) -0.0190(14) 0.0333(17) 0.0009(13)
F16 0.136(3) 0.0500(18) 0.0508(18) -0.0146(15) -0.0076(19) -0.0198(19)
F17 0.115(3) 0.058(2) 0.122(3) 0.0010(19) -0.082(3) -0.006(2)
F18 0.051(2) 0.0370(16) 0.124(3) 0.0030(16) -0.0294(19) 0.0096(14)
O1 0.050(2) 0.0363(17) 0.0449(18) -0.0047(14) -0.0028(16) 0.0071(15)

loop_
_atom_type_symbol
_atom_type_description
_atom_type_scat_dispersion_real
_atom_type_scat_dispersion_imag
_atom_type_scat_source
C C 0.0033 0.0016 'International Tables Vol C Tables 4.2.6.8 and 6.1.1.4'
H H 0.0000 0.0000 'International Tables Vol C Tables 4.2.6.8 and 6.1.1.4'
N N 0.0061 0.0033 'International Tables Vol C Tables 4.2.6.8 and 6.1.1.4'
F F 0.0171 0.0103 'International Tables Vol C Tables 4.2.6.8 and 6.1.1.4'
S S 0.1246 0.1234 'International Tables Vol C Tables 4.2.6.8 and 6.1.1.4'
Bi Bi -4.1077 10.2566 'International Tables Vol C Tables 4.2.6.8 and 6.1.1.4'
O O 0.0106 0.0060 'International Tables Vol C Tables 4.2.6.8 and 6.1.1.4'

loop_
_geom_angle_atom_site_label_1
_geom_angle_atom_site_label_2
_geom_angle_atom_site_label_3
_geom_angle
_geom_angle_site_symmetry_1
_geom_angle_site_symmetry_3
_geom_angle_publ_flag
S2 Bi1 S3 94.89(5) . . ?
S2 Bi1 S1 94.18(3) . . ?
S3 Bi1 S1 92.50(4) . . ?
S2 Bi1 N1 85.79(7) . . ?
S3 Bi1 N1 72.99(8) . . ?
S1 Bi1 N1 165.41(8) . . ?
S2 Bi1 O1 73.74(6) . . ?
S3 Bi1 O1 141.48(7) . . ?
S1 Bi1 O1 124.39(7) . . ?
N1 Bi1 O1 69.61(10) . . ?
C13 S1 Bi1 100.60(12) . . ?
C7 S2 Bi1 103.49(12) . . ?
C1 S3 Bi1 107.30(15) . . ?
C2 C1 C6 115.3(4) . . ?
C2 C1 S3 122.0(4) . . ?
C6 C1 S3 122.6(4) . . ?
F2 C2 C3 117.9(4) . . ?
F2 C2 C1 118.7(4) . . ?
C3 C2 C1 123.3(4) . . ?
F3 C3 C4 120.9(4) . . ?
F3 C3 C2 120.2(4) . . ?
C4 C3 C2 119.0(4) . . ?
F4 C4 C5 119.9(4) . . ?
F4 C4 C3 119.8(4) . . ?
C5 C4 C3 120.3(4) . . ?
F5 C5 C4 119.6(4) . . ?
F5 C5 C6 120.8(5) . . ?
C4 C5 C6 119.5(5) . . ?
F6 C6 C5 117.8(5) . . ?
F6 C6 C1 119.7(4) . . ?
C5 C6 C1 122.5(4) . . ?
C8 C7 C12 116.2(4) . . ?
C8 C7 S2 121.9(3) . . ?
C12 C7 S2 121.9(3) . . ?
F8 C8 C9 117.9(4) . . ?
F8 C8 C7 120.2(4) . . ?
C9 C8 C7 121.9(4) . . ?
F9 C9 C8 120.3(4) . . ?
F9 C9 C10 119.2(4) . . ?
C8 C9 C10 120.5(4) . . ?
F10 C10 C11 120.2(4) . . ?
F10 C10 C9 120.7(4) . . ?
C11 C10 C9 119.1(4) . . ?
F11 C11 C12 120.5(4) . . ?
F11 C11 C10 119.4(4) . . ?
C12 C11 C10 120.0(4) . . ?
F12 C12 C11 118.3(4) . . ?
F12 C12 C7 119.5(4) . . ?
C11 C12 C7 122.2(4) . . ?
C18 C13 C14 115.5(4) . . ?
C18 C13 S1 123.9(3) . . ?
C14 C13 S1 120.6(3) . . ?
F14 C14 C15 118.5(4) . . ?
F14 C14 C13 119.6(4) . . ?
C15 C14 C13 121.9(4) . . ?
F15 C15 C16 119.3(4) . . ?
F15 C15 C14 120.1(4) . . ?
C16 C15 C14 120.6(4) . . ?
F16 C16 C15 120.4(5) . . ?
F16 C16 C17 119.9(5) . . ?
C15 C16 C17 119.7(4) . . ?
F17 C17 C16 120.0(5) . . ?
F17 C17 C18 121.5(5) . . ?
C16 C17 C18 118.5(5) . . ?
F18 C18 C13 119.1(4) . . ?
F18 C18 C17 117.2(4) . . ?
C13 C18 C17 123.8(4) . . ?
N1 C19 C20 123.5(4) . . ?
N1 C19 H19A 118.2 . . ?
C20 C19 H19A 118.2 . . ?
C19 C20 C21 118.7(4) . . ?
C19 C20 H20A 120.7 . . ?
C21 C20 H20A 120.7 . . ?
C22 C21 C20 117.7(4) . . ?
C22 C21 C26 120.5(3) . . ?
C20 C21 C26 121.7(4) . . ?
C23 C22 C21 119.4(4) . . ?
C23 C22 H22A 120.3 . . ?
C21 C22 H22A 120.3 . . ?
N1 C23 C22 123.3(4) . . ?
N1 C23 H23A 118.4 . . ?
C22 C23 H23A 118.4 . . ?
N2 C24 C25 125.5(4) . . ?
N2 C24 H24A 117.3 . . ?
C25 C24 H24A 117.3 . . ?
C24 C25 C26 117.9(4) . . ?
C24 C25 H25 121.0 . . ?
C26 C25 H25 121.0 . . ?
C27 C26 C25 117.8(4) . . ?
C27 C26 C21 123.1(4) . . ?
C25 C26 C21 119.1(4) . . ?
C28 C27 C26 119.4(4) . . ?
C28 C27 H27A 120.3 . . ?
C26 C27 H27A 120.3 . . ?
N2 C28 C27 123.5(4) . . ?
N2 C28 H28A 118.2 . . ?
C27 C28 H28A 118.2 . . ?
O1 C29 C30 107.1(4) . . ?
O1 C29 H29A 110.3 . . ?
C30 C29 H29A 110.3 . . ?
O1 C29 H29B 110.3 . . ?
C30 C29 H29B 110.3 . . ?
H29A C29 H29B 108.6 . . ?
C31 C30 C29 101.6(5) . . ?
C31 C30 H30A 111.4 . . ?
C29 C30 H30A 111.4 . . ?
C31 C30 H30B 111.4 . . ?
C29 C30 H30B 111.4 . . ?
H30A C30 H30B 109.3 . . ?
C30 C31 C32 104.5(4) . . ?
C30 C31 H31A 110.8 . . ?
C32 C31 H31A 110.8 . . ?
C30 C31 H31B 110.8 . . ?
C32 C31 H31B 110.8 . . ?
H31A C31 H31B 108.9 . . ?
O1 C32 C31 107.5(4) . . ?
O1 C32 H32A 110.2 . . ?
C31 C32 H32A 110.2 . . ?
O1 C32 H32B 110.2 . . ?
C31 C32 H32B 110.2 . . ?
H32A C32 H32B 108.5 . . ?
C19 N1 C23 117.3(3) . . ?
C19 N1 Bi1 132.6(3) . . ?
C23 N1 Bi1 110.1(3) . . ?
C24 N2 C28 115.9(4) . . ?
C29 O1 C32 107.3(4) . . ?
C29 O1 Bi1 113.3(3) . . ?
C32 O1 Bi1 128.7(3) . . ?

loop_
_geom_bond_atom_site_label_1
_geom_bond_atom_site_label_2
_geom_bond_distance
_geom_bond_site_symmetry_2
_geom_bond_publ_flag
Bi1 S2 2.5853(10) . ?
Bi1 S3 2.5951(15) . ?
Bi1 S1 2.6382(10) . ?
Bi1 N1 2.690(3) . ?
Bi1 O1 2.923(3) . ?
S1 C13 1.765(4) . ?
S2 C7 1.763(4) . ?
S3 C1 1.750(4) . ?
C1 C2 1.379(6) . ?
C1 C6 1.389(7) . ?
C2 F2 1.345(5) . ?
C2 C3 1.376(6) . ?
C3 F3 1.329(5) . ?
C3 C4 1.366(6) . ?
C4 F4 1.341(5) . ?
C4 C5 1.364(6) . ?
C5 F5 1.340(5) . ?
C5 C6 1.377(7) . ?
C6 F6 1.342(5) . ?
C7 C8 1.387(5) . ?
C7 C12 1.395(6) . ?
C8 F8 1.337(4) . ?
C8 C9 1.366(5) . ?
C9 F9 1.345(4) . ?
C9 C10 1.376(6) . ?
C10 F10 1.332(4) . ?
C10 C11 1.371(6) . ?
C11 F11 1.346(5) . ?
C11 C12 1.366(6) . ?
C12 F12 1.344(4) . ?
C13 C18 1.366(6) . ?
C13 C14 1.389(5) . ?
C14 F14 1.337(5) . ?
C14 C15 1.376(6) . ?
C15 F15 1.349(5) . ?
C15 C16 1.350(6) . ?
C16 F16 1.343(5) . ?
C16 C17 1.377(7) . ?
C17 F17 1.332(6) . ?
C17 C18 1.380(6) . ?
C18 F18 1.352(5) . ?
C19 N1 1.328(5) . ?
C19 C20 1.384(5) . ?
C19 H19A 0.9300 . ?
C20 C21 1.393(5) . ?
C20 H20A 0.9300 . ?
C21 C22 1.387(5) . ?
C21 C26 1.491(5) . ?
C22 C23 1.368(5) . ?
C22 H22A 0.9300 . ?
C23 N1 1.344(5) . ?
C23 H23A 0.9300 . ?
C24 N2 1.328(6) . ?
C24 C25 1.375(5) . ?
C24 H24A 0.9300 . ?
C25 C26 1.395(5) . ?
C25 H25 0.9300 . ?
C26 C27 1.386(6) . ?
C27 C28 1.379(5) . ?
C27 H27A 0.9300 . ?
C28 N2 1.343(6) . ?
C28 H28A 0.9300 . ?
C29 O1 1.411(6) . ?
C29 C30 1.490(7) . ?
C29 H29A 0.9700 . ?
C29 H29B 0.9700 . ?
C30 C31 1.486(6) . ?
C30 H30A 0.9700 . ?
C30 H30B 0.9700 . ?
C31 C32 1.500(6) . ?
C31 H31A 0.9700 . ?
C31 H31B 0.9700 . ?
C32 O1 1.432(5) . ?
C32 H32A 0.9700 . ?
C32 H32B 0.9700 . ?

loop_
_geom_torsion_atom_site_label_1
_geom_torsion_atom_site_label_2
_geom_torsion_atom_site_label_3
_geom_torsion_atom_site_label_4
_geom_torsion
_geom_torsion_site_symmetry_1
_geom_torsion_site_symmetry_2
_geom_torsion_site_symmetry_3
_geom_torsion_site_symmetry_4
_geom_torsion_publ_flag
S2 Bi1 S1 C13 145.95(14) . . . . ?
S3 Bi1 S1 C13 -118.97(15) . . . . ?
N1 Bi1 S1 C13 -124.7(3) . . . . ?
O1 Bi1 S1 C13 72.82(16) . . . . ?
S3 Bi1 S2 C7 -79.84(15) . . . . ?
S1 Bi1 S2 C7 13.03(15) . . . . ?
N1 Bi1 S2 C7 -152.34(16) . . . . ?
O1 Bi1 S2 C7 137.68(16) . . . . ?
S2 Bi1 S3 C1 117.3(2) . . . . ?
S1 Bi1 S3 C1 22.9(2) . . . . ?
N1 Bi1 S3 C1 -158.7(2) . . . . ?
O1 Bi1 S3 C1 -172.8(2) . . . . ?
Bi1 S3 C1 C2 96.8(4) . . . . ?
Bi1 S3 C1 C6 -87.2(4) . . . . ?
C6 C1 C2 F2 -179.8(4) . . . . ?
S3 C1 C2 F2 -3.6(6) . . . . ?
C6 C1 C2 C3 -0.3(7) . . . . ?
S3 C1 C2 C3 175.9(4) . . . . ?
F2 C2 C3 F3 -0.6(7) . . . . ?
C1 C2 C3 F3 180.0(4) . . . . ?
F2 C2 C3 C4 179.8(4) . . . . ?
C1 C2 C3 C4 0.4(7) . . . . ?
F3 C3 C4 F4 0.6(7) . . . . ?
C2 C3 C4 F4 -179.8(4) . . . . ?
F3 C3 C4 C5 179.9(4) . . . . ?
C2 C3 C4 C5 -0.5(7) . . . . ?
F4 C4 C5 F5 1.3(7) . . . . ?
C3 C4 C5 F5 -178.0(4) . . . . ?
F4 C4 C5 C6 179.9(4) . . . . ?
C3 C4 C5 C6 0.6(7) . . . . ?
F5 C5 C6 F6 -1.0(7) . . . . ?
C4 C5 C6 F6 -179.5(4) . . . . ?
F5 C5 C6 C1 178.0(4) . . . . ?
C4 C5 C6 C1 -0.5(7) . . . . ?
C2 C1 C6 F6 179.4(4) . . . . ?
S3 C1 C6 F6 3.2(6) . . . . ?
C2 C1 C6 C5 0.4(7) . . . . ?
S3 C1 C6 C5 -175.8(4) . . . . ?
Bi1 S2 C7 C8 99.9(3) . . . . ?
Bi1 S2 C7 C12 -81.6(3) . . . . ?
C12 C7 C8 F8 -178.4(3) . . . . ?
S2 C7 C8 F8 0.2(5) . . . . ?
C12 C7 C8 C9 1.6(6) . . . . ?
S2 C7 C8 C9 -179.9(3) . . . . ?
F8 C8 C9 F9 -0.2(6) . . . . ?
C7 C8 C9 F9 179.9(4) . . . . ?
F8 C8 C9 C10 -179.6(4) . . . . ?
C7 C8 C9 C10 0.5(6) . . . . ?
F9 C9 C10 F10 -0.2(6) . . . . ?
C8 C9 C10 F10 179.2(4) . . . . ?
F9 C9 C10 C11 178.2(4) . . . . ?
C8 C9 C10 C11 -2.4(7) . . . . ?
F10 C10 C11 F11 -0.8(6) . . . . ?
C9 C10 C11 F11 -179.2(4) . . . . ?
F10 C10 C11 C12 -179.4(4) . . . . ?
C9 C10 C11 C12 2.2(7) . . . . ?
F11 C11 C12 F12 2.1(6) . . . . ?
C10 C11 C12 F12 -179.3(4) . . . . ?
F11 C11 C12 C7 -178.7(4) . . . . ?
C10 C11 C12 C7 -0.1(6) . . . . ?
C8 C7 C12 F12 177.4(3) . . . . ?
S2 C7 C12 F12 -1.1(5) . . . . ?
C8 C7 C12 C11 -1.8(6) . . . . ?
S2 C7 C12 C11 179.7(3) . . . . ?
Bi1 S1 C13 C18 -70.4(4) . . . . ?
Bi1 S1 C13 C14 111.6(3) . . . . ?
C18 C13 C14 F14 179.6(4) . . . . ?
S1 C13 C14 F14 -2.3(5) . . . . ?
C18 C13 C14 C15 -1.3(6) . . . . ?
S1 C13 C14 C15 176.8(3) . . . . ?
F14 C14 C15 F15 -1.4(6) . . . . ?
C13 C14 C15 F15 179.4(4) . . . . ?
F14 C14 C15 C16 179.7(4) . . . . ?
C13 C14 C15 C16 0.6(6) . . . . ?
F15 C15 C16 F16 0.5(6) . . . . ?
C14 C15 C16 F16 179.4(4) . . . . ?
F15 C15 C16 C17 -178.6(4) . . . . ?
C14 C15 C16 C17 0.3(7) . . . . ?
F16 C16 C17 F17 -0.2(7) . . . . ?
C15 C16 C17 F17 179.0(4) . . . . ?
F16 C16 C17 C18 -179.4(4) . . . . ?
C15 C16 C17 C18 -0.2(7) . . . . ?
C14 C13 C18 F18 -177.2(4) . . . . ?
S1 C13 C18 F18 4.7(6) . . . . ?
C14 C13 C18 C17 1.4(6) . . . . ?
S1 C13 C18 C17 -176.7(4) . . . . ?
F17 C17 C18 F18 -1.2(7) . . . . ?
C16 C17 C18 F18 178.0(4) . . . . ?
F17 C17 C18 C13 -179.8(4) . . . . ?
C16 C17 C18 C13 -0.6(7) . . . . ?
N1 C19 C20 C21 0.4(6) . . . . ?
C19 C20 C21 C22 -2.2(6) . . . . ?
C19 C20 C21 C26 174.8(4) . . . . ?
C20 C21 C22 C23 1.8(6) . . . . ?
C26 C21 C22 C23 -175.2(4) . . . . ?
C21 C22 C23 N1 0.5(7) . . . . ?
N2 C24 C25 C26 0.4(7) . . . . ?
C24 C25 C26 C27 0.3(6) . . . . ?
C24 C25 C26 C21 -179.6(3) . . . . ?
C22 C21 C26 C27 -143.7(4) . . . . ?
C20 C21 C26 C27 39.5(6) . . . . ?
C22 C21 C26 C25 36.3(6) . . . . ?
C20 C21 C26 C25 -140.6(4) . . . . ?
C25 C26 C27 C28 -1.2(6) . . . . ?
C21 C26 C27 C28 178.8(4) . . . . ?
C26 C27 C28 N2 1.4(7) . . . . ?
O1 C29 C30 C31 35.1(6) . . . . ?
C29 C30 C31 C32 -29.9(6) . . . . ?
C30 C31 C32 O1 15.6(5) . . . . ?
C20 C19 N1 C23 1.8(6) . . . . ?
C20 C19 N1 Bi1 -179.0(3) . . . . ?
C22 C23 N1 C19 -2.3(6) . . . . ?
C22 C23 N1 Bi1 178.4(4) . . . . ?
S2 Bi1 N1 C19 44.1(4) . . . . ?
S3 Bi1 N1 C19 -52.3(4) . . . . ?
S1 Bi1 N1 C19 -46.3(6) . . . . ?
O1 Bi1 N1 C19 118.3(4) . . . . ?
S2 Bi1 N1 C23 -136.7(3) . . . . ?
S3 Bi1 N1 C23 126.9(3) . . . . ?
S1 Bi1 N1 C23 132.9(3) . . . . ?
O1 Bi1 N1 C23 -62.5(3) . . . . ?
C25 C24 N2 C28 -0.3(7) . . . . ?
C27 C28 N2 C24 -0.6(7) . . . . ?
C30 C29 O1 C32 -26.2(6) . . . . ?
C30 C29 O1 Bi1 121.6(4) . . . . ?
C31 C32 O1 C29 6.4(5) . . . . ?
C31 C32 O1 Bi1 -134.8(3) . . . . ?
S2 Bi1 O1 C29 -85.4(3) . . . . ?
S3 Bi1 O1 C29 -162.4(3) . . . . ?
S1 Bi1 O1 C29 -1.5(3) . . . . ?
N1 Bi1 O1 C29 -176.9(3) . . . . ?
S2 Bi1 O1 C32 54.0(3) . . . . ?
S3 Bi1 O1 C32 -23.1(4) . . . . ?
S1 Bi1 O1 C32 137.8(3) . . . . ?
N1 Bi1 O1 C32 -37.6(3) . . . . ?
